data_4021368
loop_
_publ_author_name
'Arnaud Sala\"un'
'Anna\"ick Favre'
'Barbara Le Grel'
'Michel Potel'
'Philippe Le Grel'

_publ_section_title
;
 Conformation of N^\a^-Substituted Hydrazino Acetamides in CDCl~3~,
 he Precious Help of the Analysis of \D\d between Amidic Hydrogens,
 and Correlation to the Conformation of Aza-\b^3^-peptides
;
_journal_name_full 'Journal of Organic Chemistry'
_journal_page_first 150
_journal_page_last 158
_journal_paper_doi 10.1021/jo051887q
_journal_volume 71
_journal_year 2006
_chemical_compound_source 'synthesis as described'
_chemical_formula_moiety 'C14 H21 N3 O3'
_chemical_formula_sum 'C14 H21 N3 O3'
_chemical_formula_weight 279.34
_chemical_name_systematic
;
 ?
;
_space_group_IT_number 14
_symmetry_cell_setting monoclinic
_symmetry_space_group_name_Hall '-P 2yn'
_symmetry_space_group_name_H-M 'P 1 21/n 1'
_atom_sites_solution_hydrogens geom
_atom_sites_solution_primary direct
_atom_sites_solution_secondary difmap
_audit_conform_dict_location ftp://ftp.iucr.org/pub/cif_core.dic
_audit_conform_dict_name cif_core.dic
_audit_conform_dict_version 2.2
_audit_creation_date 2005-03-22T15:29:13-00:00
_audit_creation_method 'WinGX routine CIF_UPDATE'
_cell_angle_alpha 90
_cell_angle_beta 100.3280(10)
_cell_angle_gamma 90
_cell_formula_units_Z 4
_cell_length_a 10.4776(3)
_cell_length_b 9.7596(3)
_cell_length_c 15.2755(7)
_cell_measurement_reflns_used 3818
_cell_measurement_temperature 293(2)
_cell_measurement_theta_max 27.878
_cell_measurement_theta_min 0.998
_cell_measurement_wavelength 0.71073
_cell_volume 1536.72(10)
_computing_cell_refinement 'HKL Scalepack (Otwinowski & Minor 1997)'
_computing_data_collection 'Collect (Nonius BV, 1997-2000)'
_computing_data_reduction 'HKL Denzo and Scalepack (Otwinowski & Minor 1997)'
_computing_molecular_graphics 'Ortep-3 for Windows (Farrugia, 1997)'
_computing_publication_material 'WinGX publication routines (Farrugia, 1999)'
_computing_structure_refinement 'SHELXL-97 (Sheldrick, 1997)'
_computing_structure_solution 'SIR97 (Giacovazzo et al, 1997)'
_diffrn_ambient_temperature 293(2)
_diffrn_detector 'CCD plate'
_diffrn_detector_area_resol_mean 9
_diffrn_measured_fraction_theta_full 1
_diffrn_measured_fraction_theta_max 1
_diffrn_measurement_device '95mm CCD camera on \k-goniostat'
_diffrn_measurement_device_type KappaCCD
_diffrn_measurement_method 'CCD rotation images, thick slices'
_diffrn_orient_matrix_type 'by Nonius Collect from scalepack cell'
_diffrn_orient_matrix_UB_11 -0.65431E-2
_diffrn_orient_matrix_UB_12 -0.930527E-1
_diffrn_orient_matrix_UB_13 0.266463E-1
_diffrn_orient_matrix_UB_21 0.101177
_diffrn_orient_matrix_UB_22 -0.25374E-2
_diffrn_orient_matrix_UB_23 0.159834E-1
_diffrn_orient_matrix_UB_31 -0.101543E-1
_diffrn_orient_matrix_UB_32 0.70006E-2
_diffrn_orient_matrix_UB_33 0.653895E-1
_diffrn_radiation_monochromator graphite
_diffrn_radiation_probe x-ray
_diffrn_radiation_type MoK\a
_diffrn_radiation_wavelength 0.71069
_diffrn_reflns_av_R_equivalents 0
_diffrn_reflns_av_unetI/netI 0.0493
_diffrn_reflns_limit_h_max 13
_diffrn_reflns_limit_h_min 0
_diffrn_reflns_limit_k_max 12
_diffrn_reflns_limit_k_min 0
_diffrn_reflns_limit_l_max 18
_diffrn_reflns_limit_l_min -19
_diffrn_reflns_number 3185
_diffrn_reflns_theta_full 26.51
_diffrn_reflns_theta_max 26.51
_diffrn_reflns_theta_min 2.19
_diffrn_source 'Enraf Nonius FR590'
_exptl_absorpt_coefficient_mu 0.086
_exptl_absorpt_correction_type none
_exptl_crystal_colour colorless
_exptl_crystal_density_diffrn 1.207
_exptl_crystal_density_method 'not measured'
_exptl_crystal_description fiber
_exptl_crystal_F_000 600
_exptl_crystal_size_max 0.6
_exptl_crystal_size_mid 0.13
_exptl_crystal_size_min 0.075
_refine_diff_density_max 0.235
_refine_diff_density_min -0.189
_refine_diff_density_rms 0.04
_refine_ls_extinction_coef 0.020(3)
_refine_ls_extinction_expression Fc^*^=kFc[1+0.001xFc^2^\l^3^/sin(2\q)]^-1/4^
_refine_ls_extinction_method SHELXL
_refine_ls_goodness_of_fit_ref 1.033
_refine_ls_hydrogen_treatment mixed
_refine_ls_matrix_type full
_refine_ls_number_parameters 186
_refine_ls_number_reflns 3185
_refine_ls_number_restraints 0
_refine_ls_restrained_S_all 1.033
_refine_ls_R_factor_all 0.1074
_refine_ls_R_factor_gt 0.0542
_refine_ls_shift/su_max 0.001
_refine_ls_shift/su_mean 0
_refine_ls_structure_factor_coef Fsqd
_refine_ls_weighting_details 'calc w=1/[\s^2^(Fo^2^)+(0.0941P)^2^+0.0000P] where P=(Fo^2^+2Fc^2^)/3'
_refine_ls_weighting_scheme calc
_refine_ls_wR_factor_gt 0.1451
_refine_ls_wR_factor_ref 0.175
_reflns_number_gt 1799
_reflns_number_total 3185
_reflns_threshold_expression >2sigma(I)
_cod_data_source_file jo051887qsi20050908_052232.cif
_cod_original_sg_symbol_H-M 'P 21/n'
_cod_database_code 4021368

loop_
_symmetry_equiv_pos_as_xyz
'x, y, z'
'-x+1/2, y+1/2, -z+1/2'
'-x, -y, -z'
'x-1/2, -y-1/2, z-1/2'

loop_
_atom_site_label
_atom_site_type_symbol
_atom_site_fract_x
_atom_site_fract_y
_atom_site_fract_z
_atom_site_U_iso_or_equiv
_atom_site_adp_type
_atom_site_occupancy
_atom_site_symmetry_multiplicity
_atom_site_calc_flag
_atom_site_refinement_flags
N1 N 0.90635(16) 0.05575(16) 0.27073(11) 0.0512(5) Uani 1 1 d .
O2 O 0.57739(14) 0.13602(14) 0.21463(11) 0.0632(5) Uani 1 1 d .
O3 O 0.67150(15) -0.07265(13) 0.20337(10) 0.0606(5) Uani 1 1 d .
N4 N 0.78778(17) 0.12279(18) 0.23921(12) 0.0515(5) Uani 1 1 d .
C5 C 0.4422(2) 0.0937(2) 0.19042(17) 0.0600(6) Uani 1 1 d .
O6 O 1.06521(18) 0.11578(17) 0.08225(12) 0.0802(6) Uani 1 1 d .
C7 C 0.8474(2) 0.0207(2) 0.41856(14) 0.0530(5) Uani 1 1 d .
C8 C 0.9444(2) 0.0794(2) 0.36708(15) 0.0579(6) Uani 1 1 d .
H8A H 0.9526 0.1771 0.3782 0.069 Uiso 1 1 calc R
H8B H 1.0285 0.0378 0.3879 0.069 Uiso 1 1 calc R
C9 C 0.6777(2) 0.04893(19) 0.21826(13) 0.0489(5) Uani 1 1 d .
N6 N 0.9219(2) -0.04739(18) 0.10322(14) 0.0694(6) Uani 1 1 d .
H6A H 0.9177 -0.0798 0.0504 0.083 Uiso 1 1 calc R
H6B H 0.8767 -0.0838 0.1389 0.083 Uiso 1 1 calc R
C11 C 0.9977(2) 0.0583(2) 0.12951(16) 0.0578(6) Uani 1 1 d .
C12 C 1.0062(2) 0.1077(2) 0.22356(16) 0.0633(6) Uani 1 1 d .
H12A H 1.0905 0.0822 0.2571 0.076 Uiso 1 1 calc R
H12B H 1.0018 0.2069 0.2228 0.076 Uiso 1 1 calc R
C13 C 0.8308(2) -0.1189(2) 0.42271(16) 0.0648(6) Uani 1 1 d .
H13 H 0.8795 -0.1764 0.393 0.078 Uiso 1 1 calc R
C14 C 0.3698(2) 0.2260(2) 0.19725(19) 0.0781(8) Uani 1 1 d .
H14A H 0.3846 0.2562 0.258 0.117 Uiso 1 1 calc R
H14B H 0.2787 0.2113 0.1772 0.117 Uiso 1 1 calc R
H14C H 0.4001 0.2946 0.1608 0.117 Uiso 1 1 calc R
C15 C 0.7732(3) 0.1034(2) 0.46261(17) 0.0693(7) Uani 1 1 d .
H15 H 0.7816 0.1981 0.4599 0.083 Uiso 1 1 calc R
C16 C 0.7436(3) -0.1749(3) 0.47003(18) 0.0812(8) Uani 1 1 d .
H16 H 0.7337 -0.2695 0.4725 0.097 Uiso 1 1 calc R
C17 C 0.6868(3) 0.0477(3) 0.5105(2) 0.0879(9) Uani 1 1 d .
H17 H 0.6387 0.1047 0.541 0.105 Uiso 1 1 calc R
C18 C 0.6715(3) -0.0903(3) 0.5135(2) 0.0916(9) Uani 1 1 d .
H18 H 0.6118 -0.1274 0.5452 0.11 Uiso 1 1 calc R
C19 C 0.4113(4) -0.0076(3) 0.2566(3) 0.1392(17) Uani 1 1 d .
H19A H 0.4282 0.0324 0.3149 0.209 Uiso 1 1 calc R
H19B H 0.4644 -0.0876 0.2557 0.209 Uiso 1 1 calc R
H19C H 0.3215 -0.0329 0.2418 0.209 Uiso 1 1 calc R
C20 C 0.4174(3) 0.0417(4) 0.0963(3) 0.1322(15) Uani 1 1 d .
H20A H 0.4385 0.112 0.0573 0.198 Uiso 1 1 calc R
H20B H 0.3276 0.0174 0.0794 0.198 Uiso 1 1 calc R
H20C H 0.4704 -0.0374 0.0921 0.198 Uiso 1 1 calc R
H4 H 0.781(2) 0.205(2) 0.2510(13) 0.051(6) Uiso 1 1 d .

loop_
_atom_site_aniso_label
_atom_site_aniso_U_11
_atom_site_aniso_U_22
_atom_site_aniso_U_33
_atom_site_aniso_U_23
_atom_site_aniso_U_13
_atom_site_aniso_U_12
N1 0.0409(10) 0.0618(10) 0.0499(11) -0.0036(8) 0.0055(8) -0.0002(8)
O2 0.0436(9) 0.0532(8) 0.0901(12) 0.0048(7) 0.0049(8) 0.0032(6)
O3 0.0556(10) 0.0494(8) 0.0733(11) -0.0029(7) 0.0018(8) -0.0010(6)
N4 0.0462(11) 0.0450(10) 0.0607(12) -0.0011(8) 0.0024(9) 0.0013(8)
C5 0.0422(13) 0.0599(12) 0.0794(18) -0.0025(11) 0.0144(11) -0.0048(10)
O6 0.0770(13) 0.1006(12) 0.0681(12) -0.0076(9) 0.0265(10) -0.0303(10)
C7 0.0471(12) 0.0647(12) 0.0437(12) -0.0086(9) -0.0014(10) 0.0044(10)
C8 0.0505(14) 0.0675(13) 0.0520(14) -0.0094(10) -0.0007(11) 0.0004(10)
C9 0.0467(13) 0.0500(11) 0.0483(13) 0.0052(9) 0.0036(9) 0.0007(9)
N6 0.0767(14) 0.0730(12) 0.0622(13) -0.0124(9) 0.0222(11) -0.0204(10)
C11 0.0451(13) 0.0671(13) 0.0616(15) -0.0032(11) 0.0112(11) -0.0036(10)
C12 0.0510(14) 0.0753(14) 0.0644(15) -0.0110(11) 0.0125(11) -0.0138(11)
C13 0.0642(16) 0.0689(14) 0.0608(15) -0.0128(11) 0.0098(12) -0.0002(11)
C14 0.0539(15) 0.0672(14) 0.114(2) 0.0038(14) 0.0162(15) 0.0044(11)
C15 0.0669(17) 0.0756(14) 0.0642(16) -0.0111(12) 0.0086(13) 0.0142(12)
C16 0.084(2) 0.0831(17) 0.0750(18) -0.0092(14) 0.0111(16) -0.0196(14)
C17 0.071(2) 0.118(2) 0.078(2) -0.0214(16) 0.0231(16) 0.0084(17)
C18 0.072(2) 0.137(3) 0.0692(19) -0.0124(17) 0.0214(15) -0.0217(18)
C19 0.126(3) 0.092(2) 0.228(5) 0.066(2) 0.109(3) 0.026(2)
C20 0.077(2) 0.181(3) 0.124(3) -0.073(3) -0.024(2) 0.031(2)

loop_
_atom_type_symbol
_atom_type_description
_atom_type_scat_dispersion_real
_atom_type_scat_dispersion_imag
_atom_type_scat_source
C C 0.0033 0.0016 'International Tables Vol C Tables 4.2.6.8 and 6.1.1.4'
H H 0 0 'International Tables Vol C Tables 4.2.6.8 and 6.1.1.4'
N N 0.0061 0.0033 'International Tables Vol C Tables 4.2.6.8 and 6.1.1.4'
O O 0.0106 0.006 'International Tables Vol C Tables 4.2.6.8 and 6.1.1.4'

loop_
_exptl_crystal_face_index_h
_exptl_crystal_face_index_k
_exptl_crystal_face_index_l
_exptl_crystal_face_perp_dist
-1 0 1 0.045
1 0 -1 0.03
1 0 1 0.06
-1 0 -1 0.07
0 1 0 0.36
0 -1 0 0.42

loop_
_geom_angle_atom_site_label_1
_geom_angle_atom_site_label_2
_geom_angle_atom_site_label_3
_geom_angle
N4 N1 C12 109.59(17)
N4 N1 C8 109.43(16)
C12 N1 C8 110.41(17)
C9 O2 C5 123.20(15)
C9 N4 N1 119.77(17)
C9 N4 H4 118.1(14)
N1 N4 H4 118.4(14)
O2 C5 C19 109.6(2)
O2 C5 C20 109.4(2)
C19 C5 C20 113.8(3)
O2 C5 C14 102.56(16)
C19 C5 C14 110.3(2)
C20 C5 C14 110.6(2)
C13 C7 C15 118.1(2)
C13 C7 C8 120.19(19)
C15 C7 C8 121.7(2)
N1 C8 C7 112.06(17)
N1 C8 H8A 109.2
C7 C8 H8A 109.2
N1 C8 H8B 109.2
C7 C8 H8B 109.2
H8A C8 H8B 107.9
O3 C9 O2 126.75(19)
O3 C9 N4 125.7(2)
O2 C9 N4 107.49(17)
C11 N6 H6A 120
C11 N6 H6B 120
H6A N6 H6B 120
O6 C11 N6 123.7(2)
O6 C11 C12 118.2(2)
N6 C11 C12 118.1(2)
N1 C12 C11 115.77(18)
N1 C12 H12A 108.3
C11 C12 H12A 108.3
N1 C12 H12B 108.3
C11 C12 H12B 108.3
H12A C12 H12B 107.4
C16 C13 C7 121.3(2)
C16 C13 H13 119.4
C7 C13 H13 119.4
C5 C14 H14A 109.5
C5 C14 H14B 109.5
H14A C14 H14B 109.5
C5 C14 H14C 109.5
H14A C14 H14C 109.5
H14B C14 H14C 109.5
C17 C15 C7 120.8(2)
C17 C15 H15 119.6
C7 C15 H15 119.6
C18 C16 C13 119.4(3)
C18 C16 H16 120.3
C13 C16 H16 120.3
C18 C17 C15 120.3(3)
C18 C17 H17 119.9
C15 C17 H17 119.9
C17 C18 C16 120.2(3)
C17 C18 H18 119.9
C16 C18 H18 119.9
C5 C19 H19A 109.5
C5 C19 H19B 109.5
H19A C19 H19B 109.5
C5 C19 H19C 109.5
H19A C19 H19C 109.5
H19B C19 H19C 109.5
C5 C20 H20A 109.5
C5 C20 H20B 109.5
H20A C20 H20B 109.5
C5 C20 H20C 109.5
H20A C20 H20C 109.5
H20B C20 H20C 109.5

loop_
_geom_bond_atom_site_label_1
_geom_bond_atom_site_label_2
_geom_bond_distance
N1 N4 1.410(2)
N1 C12 1.463(3)
N1 C8 1.472(3)
O2 C9 1.345(2)
O2 C5 1.458(3)
O3 C9 1.208(2)
N4 C9 1.349(3)
N4 H4 0.829(19)
C5 C19 1.491(4)
C5 C20 1.503(4)
C5 C14 1.511(3)
O6 C11 1.232(3)
C7 C13 1.376(3)
C7 C15 1.377(3)
C7 C8 1.505(3)
C8 H8A 0.97
C8 H8B 0.97
N6 C11 1.320(3)
N6 H6A 0.86
N6 H6B 0.86
C11 C12 1.503(3)
C12 H12A 0.97
C12 H12B 0.97
C13 C16 1.376(3)
C13 H13 0.93
C14 H14A 0.96
C14 H14B 0.96
C14 H14C 0.96
C15 C17 1.374(4)
C15 H15 0.93
C16 C18 1.369(4)
C16 H16 0.93
C17 C18 1.358(4)
C17 H17 0.93
C18 H18 0.93
C19 H19A 0.96
C19 H19B 0.96
C19 H19C 0.96
C20 H20A 0.96
C20 H20B 0.96
C20 H20C 0.96

loop_
_cod_related_entry_id
_cod_related_entry_database
_cod_related_entry_code
1 ChemSpider 9711228
